data_4101489
loop_
_publ_author_name
'Green, Kayla N'
'Jeffery, Stephen P'
'Reibenspies, Joseph H'
'Darensbourg, Marcetta Y'

_publ_section_title
;
 A nickel tripeptide as a metallodithiolate ligand anchor for
 resin-bound organometallics.
;
_journal_issue 19
_journal_name_full 'Journal of the American Chemical Society'
_journal_page_first 6493
_journal_page_last 6498
_journal_paper_doi 10.1021/ja060876r
_journal_volume 128
_journal_year 2006
_chemical_formula_sum 'C12 H20 F6 N2 Ni O2 Rh S3'
_chemical_formula_weight 596.10
_chemical_name_systematic
; 
 ? 
;
_space_group_IT_number 19
_symmetry_cell_setting orthorhombic
_symmetry_space_group_name_Hall 'P 2ac 2ab'
_symmetry_space_group_name_H-M 'P 21 21 21'
_atom_sites_solution_hydrogens geom
_atom_sites_solution_primary direct
_atom_sites_solution_secondary difmap
_audit_creation_method SHELXL-97
_cell_angle_alpha 90.00
_cell_angle_beta 90.00
_cell_angle_gamma 90.00
_cell_formula_units_Z 4
_cell_length_a 9.991(2)
_cell_length_b 11.550(3)
_cell_length_c 16.844(4)
_cell_measurement_reflns_used 975
_cell_measurement_temperature 110(2)
_cell_measurement_theta_max 27.47
_cell_measurement_theta_min 2.42
_cell_volume 1943.7(8)
_computing_cell_refinement 'Bruker SMART'
_computing_data_collection 'Bruker SMART'
_computing_data_reduction 'Bruker SAINT'
_computing_molecular_graphics 'Bruker SHELXTL'
_computing_publication_material 'Bruker SHELXTL'
_computing_structure_refinement 'SHELXL-97 (Sheldrick, 1997)'
_computing_structure_solution 'SHELXS-97 (Sheldrick, 1990)'
_diffrn_ambient_temperature 110(2)
_diffrn_measured_fraction_theta_full 0.982
_diffrn_measured_fraction_theta_max 0.982
_diffrn_measurement_device_type 'CCD area detector'
_diffrn_measurement_method 'phi and omega scans'
_diffrn_radiation_monochromator graphite
_diffrn_radiation_source 'fine-focus sealed tube'
_diffrn_radiation_type MoK\a
_diffrn_radiation_wavelength 0.71073
_diffrn_reflns_av_R_equivalents 0.0239
_diffrn_reflns_av_sigmaI/netI 0.0281
_diffrn_reflns_limit_h_max 11
_diffrn_reflns_limit_h_min -11
_diffrn_reflns_limit_k_max 8
_diffrn_reflns_limit_k_min -13
_diffrn_reflns_limit_l_max 20
_diffrn_reflns_limit_l_min -19
_diffrn_reflns_number 9616
_diffrn_reflns_theta_full 24.99
_diffrn_reflns_theta_max 24.99
_diffrn_reflns_theta_min 2.14
_exptl_absorpt_coefficient_mu 2.206
_exptl_absorpt_correction_T_max 0.8095
_exptl_absorpt_correction_T_min 0.5574
_exptl_absorpt_correction_type multi-scan
_exptl_absorpt_process_details sadabs
_exptl_crystal_colour orange
_exptl_crystal_density_diffrn 2.037
_exptl_crystal_density_meas 0
_exptl_crystal_density_method 'not measured'
_exptl_crystal_description needle
_exptl_crystal_F_000 1188
_exptl_crystal_size_max 0.30
_exptl_crystal_size_mid 0.10
_exptl_crystal_size_min 0.10
_refine_diff_density_max 0.734
_refine_diff_density_min -0.460
_refine_diff_density_rms 0.078
_refine_ls_abs_structure_details 'Flack H D (1983), Acta Cryst. A39, 876-881'
_refine_ls_abs_structure_Flack -0.012(15)
_refine_ls_extinction_method none
_refine_ls_goodness_of_fit_ref 1.068
_refine_ls_hydrogen_treatment riding
_refine_ls_matrix_type full
_refine_ls_number_parameters 244
_refine_ls_number_reflns 3316
_refine_ls_number_restraints 0
_refine_ls_restrained_S_all 1.068
_refine_ls_R_factor_all 0.0233
_refine_ls_R_factor_gt 0.0230
_refine_ls_shift/su_max 0.091
_refine_ls_shift/su_mean 0.010
_refine_ls_structure_factor_coef Fsqd
_refine_ls_weighting_details 'calc w=1/[\s^2^(Fo^2^)+(0.0219P)^2^+2.0000P] where P=(Fo^2^+2Fc^2^)/3'
_refine_ls_weighting_scheme calc
_refine_ls_wR_factor_gt 0.0546
_refine_ls_wR_factor_ref 0.0548
_reflns_number_gt 3259
_reflns_number_total 3316
_reflns_threshold_expression >2sigma(I)
_cod_data_source_file ja060876rsi20060213_121441.cif
_cod_data_source_block rha
_cod_depositor_comments
;
The following automatic conversions were performed:
'_symmetry_cell_setting' value 'Orthorhombic' changed to 'orthorhombic'
according to '/home/saulius/struct/CIF-dictionaries/cif_core.dic'
dictionary named 'cif_core.dic' version 2.4.1 from 2010-06-29.

Automatic conversion script
Id: cif_fix_enum 1527 2010-12-29 10:47:43Z saulius 
;
_cod_original_sg_symbol_H-M P2(1)2(1)2(1)
_cod_database_code 4101489

loop_
_symmetry_equiv_pos_as_xyz
'x, y, z'
'x+1/2, -y+1/2, -z'
'-x, y+1/2, -z+1/2'
'-x+1/2, -y, z+1/2'

loop_
_atom_site_label
_atom_site_type_symbol
_atom_site_fract_x
_atom_site_fract_y
_atom_site_fract_z
_atom_site_U_iso_or_equiv
_atom_site_adp_type
_atom_site_occupancy
_atom_site_symmetry_multiplicity
_atom_site_calc_flag
_atom_site_refinement_flags
Rh1 Rh 0.54317(2) 0.50604(2) 0.015894(14) 0.02074(8) Uani 1 1 d .
Ni1 Ni 0.74310(4) 0.35607(3) 0.08231(2) 0.01769(10) Uani 1 1 d .
S1 S 0.74838(9) 0.43563(7) -0.03473(4) 0.02081(17) Uani 1 1 d .
S2 S 0.54040(9) 0.30866(7) 0.05070(5) 0.02186(17) Uani 1 1 d .
S3 S 0.27253(9) 0.36931(8) 0.34611(5) 0.02494(19) Uani 1 1 d .
F1 F 0.3275(3) 0.4498(2) 0.27542(13) 0.0415(6) Uani 1 1 d .
F2 F 0.2386(2) 0.26924(18) 0.28257(12) 0.0314(5) Uani 1 1 d .
F3 F 0.1265(2) 0.4235(2) 0.33446(13) 0.0365(5) Uani 1 1 d .
F4 F 0.2177(2) 0.28905(19) 0.41653(12) 0.0310(5) Uani 1 1 d .
F5 F 0.3075(2) 0.46930(18) 0.40874(12) 0.0325(5) Uani 1 1 d .
F6 F 0.4191(2) 0.3152(2) 0.35708(14) 0.0374(5) Uani 1 1 d .
O1 O 0.2958(3) 0.5773(3) 0.10538(18) 0.0409(7) Uani 1 1 d .
O2 O 0.5840(3) 0.7418(2) -0.05557(17) 0.0359(6) Uani 1 1 d .
N1 N 0.9152(3) 0.4263(2) 0.10998(16) 0.0200(6) Uani 1 1 d .
N2 N 0.7169(3) 0.2981(2) 0.19091(16) 0.0211(6) Uani 1 1 d .
C1 C 0.3870(4) 0.5496(3) 0.0695(2) 0.0297(8) Uani 1 1 d .
C2 C 0.5665(3) 0.6548(3) -0.0258(2) 0.0241(7) Uani 1 1 d .
C3 C 0.8812(3) 0.5409(3) -0.0137(2) 0.0242(7) Uani 1 1 d .
H3A H 0.9243 0.5666 -0.0636 0.029 Uiso 1 1 calc R
H3B H 0.8441 0.6095 0.0138 0.029 Uiso 1 1 calc R
C4 C 0.9810(3) 0.4799(3) 0.03863(19) 0.0249(7) Uani 1 1 d .
H4A H 1.0266 0.4187 0.0076 0.030 Uiso 1 1 calc R
H4B H 1.0496 0.5360 0.0565 0.030 Uiso 1 1 calc R
C5 C 1.0131(3) 0.3451(3) 0.1489(2) 0.0264(8) Uani 1 1 d .
H5A H 1.0449 0.3798 0.1992 0.032 Uiso 1 1 calc R
H5B H 1.0916 0.3349 0.1137 0.032 Uiso 1 1 calc R
C6 C 0.9509(4) 0.2268(3) 0.1661(2) 0.0279(8) Uani 1 1 d .
H6A H 0.9217 0.1922 0.1152 0.033 Uiso 1 1 calc R
H6B H 1.0211 0.1759 0.1886 0.033 Uiso 1 1 calc R
C7 C 0.8330(4) 0.2277(3) 0.2225(2) 0.0263(8) Uani 1 1 d .
H7A H 0.8030 0.1471 0.2316 0.032 Uiso 1 1 calc R
H7B H 0.8618 0.2602 0.2741 0.032 Uiso 1 1 calc R
C8 C 0.8763(4) 0.5238(3) 0.16567(19) 0.0237(7) Uani 1 1 d .
H8A H 0.8087 0.5731 0.1391 0.028 Uiso 1 1 calc R
H8B H 0.9561 0.5724 0.1759 0.028 Uiso 1 1 calc R
C9 C 0.8195(3) 0.4824(3) 0.2452(2) 0.0253(8) Uani 1 1 d .
H9A H 0.8906 0.4396 0.2738 0.030 Uiso 1 1 calc R
H9B H 0.7965 0.5512 0.2775 0.030 Uiso 1 1 calc R
C10 C 0.6966(4) 0.4052(3) 0.2398(2) 0.0227(7) Uani 1 1 d .
H10A H 0.6698 0.3821 0.2941 0.027 Uiso 1 1 calc R
H10B H 0.6221 0.4505 0.2167 0.027 Uiso 1 1 calc R
C11 C 0.5919(3) 0.2247(3) 0.1954(2) 0.0259(8) Uani 1 1 d .
H11A H 0.6110 0.1471 0.1730 0.031 Uiso 1 1 calc R
H11B H 0.5660 0.2145 0.2517 0.031 Uiso 1 1 calc R
C12 C 0.4777(4) 0.2786(3) 0.1507(2) 0.0263(8) Uani 1 1 d .
H12A H 0.4487 0.3511 0.1769 0.032 Uiso 1 1 calc R
H12B H 0.4007 0.2248 0.1484 0.032 Uiso 1 1 calc R

loop_
_atom_site_aniso_label
_atom_site_aniso_U_11
_atom_site_aniso_U_22
_atom_site_aniso_U_33
_atom_site_aniso_U_23
_atom_site_aniso_U_13
_atom_site_aniso_U_12
Rh1 0.01962(13) 0.02069(14) 0.02190(13) 0.00032(11) -0.00292(10) 0.00143(11)
Ni1 0.0210(2) 0.0161(2) 0.01604(19) -0.00036(16) -0.00019(17) -0.00010(17)
S1 0.0233(4) 0.0217(4) 0.0174(4) 0.0008(3) -0.0010(3) 0.0010(4)
S2 0.0246(4) 0.0190(4) 0.0221(4) -0.0011(3) -0.0017(3) -0.0035(4)
S3 0.0285(4) 0.0227(4) 0.0236(4) -0.0014(3) 0.0007(3) -0.0003(4)
F1 0.0682(17) 0.0226(12) 0.0335(12) 0.0005(9) 0.0210(12) -0.0062(11)
F2 0.0419(12) 0.0241(11) 0.0283(10) -0.0044(9) -0.0022(10) -0.0052(10)
F3 0.0324(12) 0.0410(14) 0.0359(12) -0.0019(10) -0.0080(10) 0.0126(11)
F4 0.0371(12) 0.0306(11) 0.0252(10) 0.0060(9) 0.0028(9) -0.0018(9)
F5 0.0380(11) 0.0310(12) 0.0285(11) -0.0093(9) 0.0031(9) -0.0052(9)
F6 0.0265(11) 0.0391(13) 0.0464(13) -0.0114(11) 0.0034(10) 0.0006(9)
O1 0.0291(14) 0.0540(19) 0.0396(15) 0.0001(14) 0.0039(12) 0.0164(14)
O2 0.0340(15) 0.0300(16) 0.0437(15) 0.0066(13) -0.0096(12) -0.0001(12)
N1 0.0214(14) 0.0193(14) 0.0193(13) 0.0005(11) 0.0016(11) 0.0033(11)
N2 0.0246(15) 0.0183(14) 0.0203(13) -0.0038(12) 0.0034(11) -0.0029(12)
C1 0.030(2) 0.0271(19) 0.032(2) 0.0018(16) -0.0075(16) -0.0001(16)
C2 0.0204(16) 0.0296(19) 0.0224(16) 0.0009(16) -0.0035(13) 0.0007(14)
C3 0.0227(16) 0.0240(17) 0.0260(16) 0.0028(15) 0.0036(14) -0.0059(13)
C4 0.0222(16) 0.032(2) 0.0201(15) -0.0001(15) 0.0010(13) -0.0020(15)
C5 0.0233(17) 0.033(2) 0.0234(17) -0.0003(16) -0.0024(14) 0.0057(15)
C6 0.0281(19) 0.031(2) 0.0242(17) 0.0065(14) -0.0012(15) 0.0150(17)
C7 0.034(2) 0.026(2) 0.0191(16) -0.0004(14) -0.0023(15) 0.0033(16)
C8 0.0259(17) 0.0191(18) 0.0263(17) -0.0053(14) -0.0012(14) -0.0013(14)
C9 0.0280(17) 0.027(2) 0.0213(16) -0.0069(15) -0.0010(14) -0.0001(16)
C10 0.0282(18) 0.0207(18) 0.0192(16) -0.0043(13) 0.0003(13) 0.0010(15)
C11 0.0291(18) 0.0230(19) 0.0255(17) -0.0004(15) 0.0042(15) -0.0071(15)
C12 0.033(2) 0.0222(18) 0.0235(16) -0.0008(14) 0.0033(15) -0.0081(16)

loop_
_atom_type_symbol
_atom_type_description
_atom_type_scat_dispersion_real
_atom_type_scat_dispersion_imag
_atom_type_scat_source
C C 0.0033 0.0016 'International Tables Vol C Tables 4.2.6.8 and 6.1.1.4'
H H 0.0000 0.0000 'International Tables Vol C Tables 4.2.6.8 and 6.1.1.4'
N N 0.0061 0.0033 'International Tables Vol C Tables 4.2.6.8 and 6.1.1.4'
O O 0.0106 0.0060 'International Tables Vol C Tables 4.2.6.8 and 6.1.1.4'
F F 0.0171 0.0103 'International Tables Vol C Tables 4.2.6.8 and 6.1.1.4'
S S 0.1246 0.1234 'International Tables Vol C Tables 4.2.6.8 and 6.1.1.4'
Ni Ni 0.3393 1.1124 'International Tables Vol C Tables 4.2.6.8 and 6.1.1.4'
Rh Rh -1.1178 0.9187 'International Tables Vol C Tables 4.2.6.8 and 6.1.1.4'

loop_
_geom_angle_atom_site_label_1
_geom_angle_atom_site_label_2
_geom_angle_atom_site_label_3
_geom_angle
C2 Rh1 C1 92.20(16)
C2 Rh1 S2 169.84(11)
C1 Rh1 S2 97.50(12)
C2 Rh1 S1 94.13(11)
C1 Rh1 S1 171.59(11)
S2 Rh1 S1 76.53(3)
C2 Rh1 Ni1 127.85(10)
C1 Rh1 Ni1 123.68(11)
S2 Rh1 Ni1 47.69(2)
S1 Rh1 Ni1 47.91(2)
N1 Ni1 N2 92.09(11)
N1 Ni1 S2 170.17(9)
N2 Ni1 S2 91.04(8)
N1 Ni1 S1 91.12(8)
N2 Ni1 S1 172.06(9)
S2 Ni1 S1 84.65(3)
N1 Ni1 Rh1 117.00(8)
N2 Ni1 Rh1 118.39(8)
S2 Ni1 Rh1 53.54(3)
S1 Ni1 Rh1 53.77(3)
C3 S1 Ni1 97.04(12)
C3 S1 Rh1 109.25(12)
Ni1 S1 Rh1 78.31(3)
C12 S2 Ni1 98.16(12)
C12 S2 Rh1 114.65(12)
Ni1 S2 Rh1 78.77(3)
F3 S3 F4 90.30(13)
F3 S3 F5 89.84(12)
F4 S3 F5 90.24(12)
F3 S3 F6 179.55(14)
F4 S3 F6 90.11(12)
F5 S3 F6 90.34(12)
F3 S3 F1 89.67(14)
F4 S3 F1 179.95(17)
F5 S3 F1 89.79(12)
F6 S3 F1 89.93(14)
F3 S3 F2 90.43(13)
F4 S3 F2 90.27(12)
F5 S3 F2 179.43(13)
F6 S3 F2 89.39(12)
F1 S3 F2 89.71(12)
C4 N1 C5 108.7(3)
C4 N1 C8 107.5(3)
C5 N1 C8 111.1(3)
C4 N1 Ni1 111.4(2)
C5 N1 Ni1 114.6(2)
C8 N1 Ni1 103.29(19)
C10 N2 C11 108.9(3)
C10 N2 C7 110.7(3)
C11 N2 C7 108.3(3)
C10 N2 Ni1 104.4(2)
C11 N2 Ni1 110.3(2)
C7 N2 Ni1 114.1(2)
O1 C1 Rh1 176.5(3)
O2 C2 Rh1 175.5(3)
C4 C3 S1 106.4(2)
N1 C4 C3 111.8(3)
N1 C5 C6 112.0(3)
C7 C6 C5 115.5(3)
N2 C7 C6 112.4(3)
N1 C8 C9 113.8(3)
C10 C9 C8 115.5(3)
N2 C10 C9 114.0(3)
C12 C11 N2 111.7(3)
C11 C12 S2 106.3(2)

loop_
_geom_bond_atom_site_label_1
_geom_bond_atom_site_label_2
_geom_bond_distance
Rh1 C2 1.871(4)
Rh1 C1 1.872(4)
Rh1 S2 2.3540(10)
Rh1 S1 2.3648(10)
Rh1 Ni1 2.8708(6)
Ni1 N1 1.957(3)
Ni1 N2 1.966(3)
Ni1 S2 2.1644(10)
Ni1 S1 2.1756(9)
S1 C3 1.835(3)
S2 C12 1.830(3)
S3 F3 1.600(2)
S3 F4 1.602(2)
S3 F5 1.602(2)
S3 F6 1.603(2)
S3 F1 1.607(2)
S3 F2 1.611(2)
O1 C1 1.139(5)
O2 C2 1.136(4)
N1 C4 1.503(4)
N1 C5 1.505(4)
N1 C8 1.516(4)
N2 C10 1.500(4)
N2 C11 1.511(4)
N2 C7 1.513(5)
C3 C4 1.506(5)
C5 C6 1.529(5)
C6 C7 1.513(5)
C8 C9 1.532(5)
C9 C10 1.521(5)
C11 C12 1.502(5)

loop_
_geom_torsion_atom_site_label_1
_geom_torsion_atom_site_label_2
_geom_torsion_atom_site_label_3
_geom_torsion_atom_site_label_4
_geom_torsion
C2 Rh1 Ni1 N1 15.11(16)
C1 Rh1 Ni1 N1 -110.06(16)
S2 Rh1 Ni1 N1 -176.83(10)
S1 Rh1 Ni1 N1 69.74(9)
C2 Rh1 Ni1 N2 123.89(16)
C1 Rh1 Ni1 N2 -1.28(17)
S2 Rh1 Ni1 N2 -68.05(10)
S1 Rh1 Ni1 N2 178.52(10)
C2 Rh1 Ni1 S2 -168.06(13)
C1 Rh1 Ni1 S2 66.77(14)
S1 Rh1 Ni1 S2 -113.42(4)
C2 Rh1 Ni1 S1 -54.63(13)
C1 Rh1 Ni1 S1 -179.81(14)
S2 Rh1 Ni1 S1 113.42(4)
N1 Ni1 S1 C3 -14.99(14)
N2 Ni1 S1 C3 98.8(6)
S2 Ni1 S1 C3 156.12(12)
Rh1 Ni1 S1 C3 108.28(12)
N1 Ni1 S1 Rh1 -123.27(8)
N2 Ni1 S1 Rh1 -9.5(6)
S2 Ni1 S1 Rh1 47.84(3)
C2 Rh1 S1 C3 46.33(16)
C1 Rh1 S1 C3 -92.4(8)
S2 Rh1 S1 C3 -137.70(13)
Ni1 Rh1 S1 C3 -93.45(12)
C2 Rh1 S1 Ni1 139.79(10)
C1 Rh1 S1 Ni1 1.1(8)
S2 Rh1 S1 Ni1 -44.25(3)
N1 Ni1 S2 C12 -96.9(5)
N2 Ni1 S2 C12 11.65(15)
S1 Ni1 S2 C12 -161.67(13)
Rh1 Ni1 S2 C12 -113.65(13)
N1 Ni1 S2 Rh1 16.7(5)
N2 Ni1 S2 Rh1 125.30(8)
S1 Ni1 S2 Rh1 -48.03(3)
C2 Rh1 S2 C12 161.8(6)
C1 Rh1 S2 C12 -35.62(18)
S1 Rh1 S2 C12 138.36(14)
Ni1 Rh1 S2 C12 93.91(14)
C2 Rh1 S2 Ni1 67.9(6)
C1 Rh1 S2 Ni1 -129.53(11)
S1 Rh1 S2 Ni1 44.45(3)
N2 Ni1 N1 C4 176.9(2)
S2 Ni1 N1 C4 -74.6(6)
S1 Ni1 N1 C4 -10.3(2)
Rh1 Ni1 N1 C4 -59.5(2)
N2 Ni1 N1 C5 53.1(2)
S2 Ni1 N1 C5 161.6(4)
S1 Ni1 N1 C5 -134.2(2)
Rh1 Ni1 N1 C5 176.62(19)
N2 Ni1 N1 C8 -67.9(2)
S2 Ni1 N1 C8 40.5(6)
S1 Ni1 N1 C8 104.79(18)
Rh1 Ni1 N1 C8 55.6(2)
N1 Ni1 N2 C10 68.0(2)
S2 Ni1 N2 C10 -102.68(19)
S1 Ni1 N2 C10 -45.8(7)
Rh1 Ni1 N2 C10 -54.4(2)
N1 Ni1 N2 C11 -175.2(2)
S2 Ni1 N2 C11 14.2(2)
S1 Ni1 N2 C11 71.1(7)
Rh1 Ni1 N2 C11 62.4(2)
N1 Ni1 N2 C7 -53.0(2)
S2 Ni1 N2 C7 136.3(2)
S1 Ni1 N2 C7 -166.7(5)
Rh1 Ni1 N2 C7 -175.40(19)
C2 Rh1 C1 O1 -93(6)
S2 Rh1 C1 O1 90(6)
S1 Rh1 C1 O1 46(6)
Ni1 Rh1 C1 O1 47(6)
C1 Rh1 C2 O2 -145(4)
S2 Rh1 C2 O2 17(4)
S1 Rh1 C2 O2 40(4)
Ni1 Rh1 C2 O2 78(4)
Ni1 S1 C3 C4 38.4(2)
Rh1 S1 C3 C4 118.4(2)
C5 N1 C4 C3 167.2(3)
C8 N1 C4 C3 -72.4(3)
Ni1 N1 C4 C3 40.0(3)
S1 C3 C4 N1 -52.7(3)
C4 N1 C5 C6 -131.1(3)
C8 N1 C5 C6 110.8(3)
Ni1 N1 C5 C6 -5.8(4)
N1 C5 C6 C7 -61.5(4)
C10 N2 C7 C6 -111.8(3)
C11 N2 C7 C6 128.9(3)
Ni1 N2 C7 C6 5.6(4)
C5 C6 C7 N2 61.5(4)
C4 N1 C8 C9 -174.5(3)
C5 N1 C8 C9 -55.8(4)
Ni1 N1 C8 C9 67.6(3)
N1 C8 C9 C10 -57.9(4)
C11 N2 C10 C9 175.6(3)
C7 N2 C10 C9 56.7(4)
Ni1 N2 C10 C9 -66.5(3)
C8 C9 C10 N2 57.1(4)
C10 N2 C11 C12 70.8(3)
C7 N2 C11 C12 -168.7(3)
Ni1 N2 C11 C12 -43.2(3)
N2 C11 C12 S2 52.8(3)
Ni1 S2 C12 C11 -36.0(2)
Rh1 S2 C12 C11 -117.3(2)
